data_2236489
loop_
_publ_author_name
'Key, Jessie A.'
'Cairo, Christopher W.'
'McDonald, Robert'

_publ_section_title
;
 5-(1-Benzyl-1<i>H</i>-1,2,3-triazol-4-yl)-2,1,3-benzoxadiazole
;
_journal_coeditor_code MW2083
_journal_issue 11
_journal_name_full 'Acta Crystallographica Section E'
_journal_page_first o3130
_journal_page_last o3131
_journal_paper_doi 10.1107/S1600536812041827
_journal_volume 68
_journal_year 2012
_chemical_formula_iupac 'C15 H11 N5 O'
_chemical_formula_moiety 'C15 H11 N5 O'
_chemical_formula_sum 'C15 H11 N5 O'
_chemical_formula_weight 277.29
_chemical_name_systematic
;
5-(1-Benzyl-1<i>H</i>-1,2,3-triazol-4-yl)-2,1,3-benzoxadiazole
;
_space_group_IT_number 2
_symmetry_cell_setting triclinic
_symmetry_space_group_name_Hall '-P 1'
_symmetry_space_group_name_H-M 'P -1'
_atom_sites_solution_hydrogens geom
_atom_sites_solution_primary direct
_atom_sites_solution_secondary difmap
_audit_creation_method SHELXL-97
_cell_angle_alpha 90.3799(7)
_cell_angle_beta 99.2517(7)
_cell_angle_gamma 103.2900(7)
_cell_formula_units_Z 2
_cell_length_a 5.7526(4)
_cell_length_b 9.9261(6)
_cell_length_c 11.7012(8)
_cell_measurement_reflns_used 4623
_cell_measurement_temperature 173(2)
_cell_measurement_theta_max 27.26
_cell_measurement_theta_min 2.69
_cell_volume 641.14(7)
_computing_cell_refinement 'SAINT (Bruker, 2008)'
_computing_data_collection 'APEX2 (Bruker, 2008)'
_computing_data_reduction 'SAINT (Bruker, 2008)'
_computing_molecular_graphics 'SHELXTL (Sheldrick, 2008)'
_computing_publication_material 'publCIF (Westrip, 2010)'
_computing_structure_refinement 'SHELXL97 (Sheldrick, 2008)'
_computing_structure_solution 'SHELXD (Sheldrick, 2008)'
_diffrn_ambient_temperature 173(2)
_diffrn_detector_area_resol_mean 8.26
_diffrn_measured_fraction_theta_full 0.992
_diffrn_measured_fraction_theta_max 0.992
_diffrn_measurement_device_type 'Bruker APEXII CCD'
_diffrn_measurement_method '\w scans'
_diffrn_radiation_monochromator graphite
_diffrn_radiation_source 'fine-focus sealed tube'
_diffrn_radiation_type MoK\a
_diffrn_radiation_wavelength 0.71073
_diffrn_reflns_av_R_equivalents 0.0121
_diffrn_reflns_av_sigmaI/netI 0.0172
_diffrn_reflns_limit_h_max 7
_diffrn_reflns_limit_h_min -7
_diffrn_reflns_limit_k_max 12
_diffrn_reflns_limit_k_min -12
_diffrn_reflns_limit_l_max 15
_diffrn_reflns_limit_l_min -15
_diffrn_reflns_number 5667
_diffrn_reflns_theta_full 27.34
_diffrn_reflns_theta_max 27.34
_diffrn_reflns_theta_min 1.77
_exptl_absorpt_coefficient_mu 0.097
_exptl_absorpt_correction_T_max 0.9783
_exptl_absorpt_correction_T_min 0.9528
_exptl_absorpt_correction_type numerical
_exptl_absorpt_process_details '(SADABS; Sheldrick, 2008)'
_exptl_crystal_colour colourless
_exptl_crystal_density_diffrn 1.436
_exptl_crystal_density_method 'not measured'
_exptl_crystal_description fragment
_exptl_crystal_F_000 288
_exptl_crystal_size_max 0.50
_exptl_crystal_size_mid 0.29
_exptl_crystal_size_min 0.23
_refine_diff_density_max 0.226
_refine_diff_density_min -0.171
_refine_ls_extinction_coef 0.027(4)
_refine_ls_extinction_expression Fc^*^=kFc[1+0.001xFc^2^\l^3^/sin(2\q)]^-1/4^
_refine_ls_extinction_method SHELXL
_refine_ls_goodness_of_fit_ref 1.056
_refine_ls_hydrogen_treatment constr
_refine_ls_matrix_type full
_refine_ls_number_constraints 0
_refine_ls_number_parameters 191
_refine_ls_number_reflns 2879
_refine_ls_number_restraints 0
_refine_ls_restrained_S_all 1.056
_refine_ls_R_factor_all 0.0414
_refine_ls_R_factor_gt 0.0352
_refine_ls_shift/su_max 0.000
_refine_ls_shift/su_mean 0.000
_refine_ls_structure_factor_coef Fsqd
_refine_ls_weighting_details 'calc w=1/[\s^2^(Fo^2^)+(0.0444P)^2^+0.1305P] where P=(Fo^2^+2Fc^2^)/3'
_refine_ls_weighting_scheme calc
_refine_ls_wR_factor_gt 0.0911
_refine_ls_wR_factor_ref 0.0957
_reflns_number_gt 2489
_reflns_number_total 2879
_reflns_threshold_expression I>2\s(I)
_cod_data_source_file mw2083.cif
_cod_data_source_block I
_cod_database_code 2236489
_cod_database_fobs_code 2236489

loop_
_symmetry_equiv_pos_as_xyz
'x, y, z'
'-x, -y, -z'

loop_
_atom_site_type_symbol
_atom_site_label
_atom_site_fract_x
_atom_site_fract_y
_atom_site_fract_z
_atom_site_U_iso_or_equiv
_atom_site_adp_type
_atom_site_calc_flag
_atom_site_refinement_flags
_atom_site_occupancy
_atom_site_symmetry_multiplicity
O O 0.37047(18) 0.60313(9) -0.24598(8) 0.0488(3) Uani d . 1 1
N N1 0.5182(2) 0.51386(12) -0.25718(9) 0.0454(3) Uani d . 1 1
N N2 0.2225(2) 0.56215(11) -0.16419(9) 0.0426(3) Uani d . 1 1
N N3 0.3192(2) 0.05933(11) 0.11897(9) 0.0397(3) Uani d . 1 1
N N4 0.2143(2) -0.00352(11) 0.20195(9) 0.0405(3) Uani d . 1 1
N N5 0.02778(17) 0.05338(10) 0.21296(8) 0.0326(2) Uani d . 1 1
C C1 0.4623(2) 0.41788(12) -0.18298(10) 0.0351(3) Uani d . 1 1
C C2 0.2785(2) 0.44754(12) -0.12510(10) 0.0337(3) Uani d . 1 1
C C3 0.1868(2) 0.36165(12) -0.03855(10) 0.0324(2) Uani d . 1 1
H H3 0.0650 0.3818 0.0002 0.039 Uiso calc R 1 1
C C4 0.28041(19) 0.24890(11) -0.01314(9) 0.0298(2) Uani d . 1 1
C C5 0.4649(2) 0.21869(12) -0.07346(10) 0.0340(3) Uani d . 1 1
H H5 0.5248 0.1388 -0.0539 0.041 Uiso calc R 1 1
C C6 0.5554(2) 0.29873(13) -0.15607(10) 0.0370(3) Uani d . 1 1
H H6 0.6760 0.2766 -0.1946 0.044 Uiso calc R 1 1
C C7 0.2003(2) 0.15745(11) 0.07735(9) 0.0303(2) Uani d . 1 1
C C8 0.0138(2) 0.15328(12) 0.13786(10) 0.0332(3) Uani d . 1 1
H H8 -0.1008 0.2093 0.1285 0.040 Uiso calc R 1 1
C C9 -0.1176(2) 0.01211(12) 0.30362(10) 0.0354(3) Uani d . 1 1
H H9A -0.0691 -0.0676 0.3429 0.042 Uiso calc R 1 1
H H9B -0.2903 -0.0184 0.2678 0.042 Uiso calc R 1 1
C C10 -0.0894(2) 0.12825(11) 0.39256(9) 0.0305(2) Uani d . 1 1
C C11 0.1235(2) 0.22895(13) 0.42168(11) 0.0382(3) Uani d . 1 1
H H11 0.2570 0.2280 0.3835 0.046 Uiso calc R 1 1
C C12 0.1428(2) 0.33104(13) 0.50619(11) 0.0432(3) Uani d . 1 1
H H12 0.2891 0.4004 0.5251 0.052 Uiso calc R 1 1
C C13 -0.0481(2) 0.33292(13) 0.56299(10) 0.0416(3) Uani d . 1 1
H H13 -0.0332 0.4023 0.6218 0.050 Uiso calc R 1 1
C C14 -0.2610(2) 0.23349(15) 0.53388(11) 0.0442(3) Uani d . 1 1
H H14 -0.3934 0.2341 0.5729 0.053 Uiso calc R 1 1
C C15 -0.2825(2) 0.13267(13) 0.44798(10) 0.0381(3) Uani d . 1 1
H H15 -0.4314 0.0659 0.4269 0.046 Uiso calc R 1 1

loop_
_atom_site_aniso_label
_atom_site_aniso_U_11
_atom_site_aniso_U_22
_atom_site_aniso_U_33
_atom_site_aniso_U_12
_atom_site_aniso_U_13
_atom_site_aniso_U_23
O 0.0609(6) 0.0388(5) 0.0460(5) 0.0100(4) 0.0090(4) 0.0048(4)
N1 0.0503(6) 0.0426(6) 0.0405(6) 0.0057(5) 0.0074(5) -0.0029(5)
N2 0.0504(6) 0.0356(6) 0.0421(6) 0.0119(5) 0.0060(5) 0.0023(4)
N3 0.0464(6) 0.0395(6) 0.0409(6) 0.0237(5) 0.0101(4) 0.0023(4)
N4 0.0477(6) 0.0387(6) 0.0426(6) 0.0241(5) 0.0091(5) 0.0027(4)
N5 0.0361(5) 0.0305(5) 0.0329(5) 0.0136(4) 0.0029(4) -0.0026(4)
C1 0.0359(6) 0.0367(6) 0.0293(5) 0.0039(5) 0.0025(4) -0.0075(5)
C2 0.0347(6) 0.0319(6) 0.0328(6) 0.0089(5) -0.0008(4) -0.0063(4)
C3 0.0314(5) 0.0339(6) 0.0333(6) 0.0118(5) 0.0034(4) -0.0050(4)
C4 0.0289(5) 0.0309(5) 0.0288(5) 0.0089(4) -0.0004(4) -0.0076(4)
C5 0.0348(6) 0.0356(6) 0.0336(6) 0.0149(5) 0.0018(4) -0.0085(5)
C6 0.0343(6) 0.0433(7) 0.0345(6) 0.0115(5) 0.0061(5) -0.0089(5)
C7 0.0317(5) 0.0291(5) 0.0308(5) 0.0125(4) -0.0002(4) -0.0064(4)
C8 0.0344(6) 0.0332(6) 0.0344(6) 0.0149(5) 0.0028(4) -0.0002(4)
C9 0.0383(6) 0.0302(6) 0.0370(6) 0.0069(5) 0.0060(5) 0.0000(5)
C10 0.0337(6) 0.0285(5) 0.0294(5) 0.0085(4) 0.0037(4) 0.0040(4)
C11 0.0336(6) 0.0388(6) 0.0413(6) 0.0049(5) 0.0090(5) -0.0032(5)
C12 0.0430(7) 0.0369(7) 0.0440(7) -0.0006(5) 0.0055(5) -0.0050(5)
C13 0.0538(8) 0.0392(7) 0.0333(6) 0.0160(6) 0.0042(5) -0.0033(5)
C14 0.0415(7) 0.0581(8) 0.0365(6) 0.0159(6) 0.0111(5) -0.0012(6)
C15 0.0336(6) 0.0431(7) 0.0353(6) 0.0036(5) 0.0065(5) 0.0012(5)

loop_
_atom_type_symbol
_atom_type_description
_atom_type_scat_dispersion_real
_atom_type_scat_dispersion_imag
_atom_type_scat_source
C C 0.0033 0.0016 'International Tables Vol C Tables 4.2.6.8 and 6.1.1.4'
H H 0.0000 0.0000 'International Tables Vol C Tables 4.2.6.8 and 6.1.1.4'
N N 0.0061 0.0033 'International Tables Vol C Tables 4.2.6.8 and 6.1.1.4'
O O 0.0106 0.0060 'International Tables Vol C Tables 4.2.6.8 and 6.1.1.4'

loop_
_geom_angle_atom_site_label_1
_geom_angle_atom_site_label_2
_geom_angle_atom_site_label_3
_geom_angle
N1 O N2 112.34(9)
C1 N1 O 104.58(10)
C2 N2 O 104.48(10)
N4 N3 C7 108.93(9)
N3 N4 N5 107.19(9)
C8 N5 N4 110.86(10)
C8 N5 C9 128.06(10)
N4 N5 C9 120.90(9)
N1 C1 C6 130.24(11)
N1 C1 C2 109.44(11)
C6 C1 C2 120.32(11)
N2 C2 C3 129.42(11)
N2 C2 C1 109.17(11)
C3 C2 C1 121.40(10)
C4 C3 C2 117.34(10)
C4 C3 H3 121.3
C2 C3 H3 121.3
C3 C4 C5 120.84(11)
C3 C4 C7 120.67(10)
C5 C4 C7 118.48(10)
C6 C5 C4 123.01(11)
C6 C5 H5 118.5
C4 C5 H5 118.5
C5 C6 C1 117.08(10)
C5 C6 H6 121.5
C1 C6 H6 121.5
N3 C7 C8 107.80(10)
N3 C7 C4 121.94(10)
C8 C7 C4 130.21(10)
N5 C8 C7 105.21(10)
N5 C8 H8 127.4
C7 C8 H8 127.4
N5 C9 C10 112.41(9)
N5 C9 H9A 109.1
C10 C9 H9A 109.1
N5 C9 H9B 109.1
C10 C9 H9B 109.1
H9A C9 H9B 107.9
C15 C10 C11 118.90(11)
C15 C10 C9 118.67(10)
C11 C10 C9 122.42(10)
C10 C11 C12 120.27(11)
C10 C11 H11 119.9
C12 C11 H11 119.9
C13 C12 C11 120.54(12)
C13 C12 H12 119.7
C11 C12 H12 119.7
C12 C13 C14 119.45(11)
C12 C13 H13 120.3
C14 C13 H13 120.3
C13 C14 C15 120.20(12)
C13 C14 H14 119.9
C15 C14 H14 119.9
C10 C15 C14 120.61(11)
C10 C15 H15 119.7
C14 C15 H15 119.7

loop_
_geom_bond_atom_site_label_1
_geom_bond_atom_site_label_2
_geom_bond_distance
O N1 1.3804(15)
O N2 1.3833(14)
N1 C1 1.3133(16)
N2 C2 1.3173(15)
N3 N4 1.3112(14)
N3 C7 1.3633(14)
N4 N5 1.3452(13)
N5 C8 1.3370(14)
N5 C9 1.4582(15)
C1 C6 1.4237(17)
C1 C2 1.4260(16)
C2 C3 1.4168(16)
C3 C4 1.3642(16)
C3 H3 0.9500
C4 C5 1.4486(15)
C4 C7 1.4609(16)
C5 C6 1.3485(17)
C5 H5 0.9500
C6 H6 0.9500
C7 C8 1.3706(16)
C8 H8 0.9500
C9 C10 1.5107(15)
C9 H9A 0.9900
C9 H9B 0.9900
C10 C15 1.3821(16)
C10 C11 1.3833(16)
C11 C12 1.3845(17)
C11 H11 0.9500
C12 C13 1.3756(18)
C12 H12 0.9500
C13 C14 1.3766(19)
C13 H13 0.9500
C14 C15 1.3844(18)
C14 H14 0.9500
C15 H15 0.9500

loop_
_geom_hbond_atom_site_label_D
_geom_hbond_atom_site_label_H
_geom_hbond_atom_site_label_A
_geom_hbond_site_symmetry_A
_geom_hbond_distance_DH
_geom_hbond_distance_HA
_geom_hbond_distance_DA
_geom_hbond_angle_DHA
C5 H5 N3 2_655 0.95 2.50 3.3483(15) 148
C8 H8 N2 2_565 0.95 2.57 3.4367(15) 151

loop_
_geom_torsion_atom_site_label_1
_geom_torsion_atom_site_label_2
_geom_torsion_atom_site_label_3
_geom_torsion_atom_site_label_4
_geom_torsion
N2 O N1 C1 0.09(13)
N1 O N2 C2 -0.13(13)
C7 N3 N4 N5 0.44(13)
N3 N4 N5 C8 -0.47(13)
N3 N4 N5 C9 -176.07(10)
O N1 C1 C6 -179.98(11)
O N1 C1 C2 -0.02(12)
O N2 C2 C3 178.79(11)
O N2 C2 C1 0.11(12)
N1 C1 C2 N2 -0.06(13)
C6 C1 C2 N2 179.90(10)
N1 C1 C2 C3 -178.86(10)
C6 C1 C2 C3 1.10(16)
N2 C2 C3 C4 -178.88(11)
C1 C2 C3 C4 -0.34(16)
C2 C3 C4 C5 -0.45(16)
C2 C3 C4 C7 178.26(9)
C3 C4 C5 C6 0.53(17)
C7 C4 C5 C6 -178.21(10)
C4 C5 C6 C1 0.22(16)
N1 C1 C6 C5 178.95(12)
C2 C1 C6 C5 -1.00(16)
N4 N3 C7 C8 -0.26(13)
N4 N3 C7 C4 177.60(10)
C3 C4 C7 N3 -168.10(11)
C5 C4 C7 N3 10.64(16)
C3 C4 C7 C8 9.23(18)
C5 C4 C7 C8 -172.03(11)
N4 N5 C8 C7 0.31(13)
C9 N5 C8 C7 175.51(10)
N3 C7 C8 N5 -0.03(12)
C4 C7 C8 N5 -177.65(11)
C8 N5 C9 C10 -61.08(15)
N4 N5 C9 C10 113.69(11)
N5 C9 C10 C15 149.78(10)
N5 C9 C10 C11 -31.20(15)
C15 C10 C11 C12 0.90(18)
C9 C10 C11 C12 -178.12(11)
C10 C11 C12 C13 0.7(2)
C11 C12 C13 C14 -1.0(2)
C12 C13 C14 C15 -0.1(2)
C11 C10 C15 C14 -2.06(18)
C9 C10 C15 C14 177.00(11)
C13 C14 C15 C10 1.69(19)

loop_
_cod_related_entry_id
_cod_related_entry_database
_cod_related_entry_code
1 ChemSpider 30658129
